data_7247702
loop_
_publ_author_name
'Zhao, Yuming'
'Zhang, Rudie'
'Xiao, Cheng'
'Yue, Dan'
'Qin, Bowen'
'Liu, Jinhui'
'Wang, Zhenling'
'Fu, Yu'

_publ_section_title
;
 A dual-emission Tb-based MOF induced by ESPT for ratiometric ammonia
 sensing
;
_journal_issue 47
_journal_name_full CrystEngComm
_journal_page_first 6528
_journal_page_last 6532
_journal_paper_doi 10.1039/D3CE00902E
_journal_volume 25
_journal_year 2023
_chemical_formula_moiety 'C18 H20 N2 O11 Tb, C3 H7 N O'
_chemical_formula_sum 'C21 H27 N3 O12 Tb'
_chemical_formula_weight 672.37
_space_group_crystal_system triclinic
_space_group_IT_number 2
_space_group_name_Hall '-P 1'
_space_group_name_H-M_alt 'P -1'
_atom_sites_solution_hydrogens geom
_atom_sites_solution_primary dual
_audit_creation_date 2023-05-12
_audit_creation_method
;
Olex2 1.5
(compiled 2021.11.18 svn.ra9532c28 for OlexSys, GUI svn.r6429)
;
_audit_update_record
;
2023-05-12 deposited with the CCDC.	2023-11-09 downloaded from the CCDC.
;
_cell_angle_alpha 104.646(2)
_cell_angle_beta 108.134(2)
_cell_angle_gamma 97.016(2)
_cell_formula_units_Z 2
_cell_length_a 10.4819(7)
_cell_length_b 10.9273(7)
_cell_length_c 12.5634(7)
_cell_measurement_reflns_used 9991
_cell_measurement_temperature 172.99
_cell_measurement_theta_max 25.10
_cell_measurement_theta_min 3.03
_cell_volume 1291.14(14)
_computing_cell_refinement 'SAINT v8.37A (Bruker, 2015)'
_computing_data_reduction 'SAINT v8.37A (Bruker, 2015)'
_computing_molecular_graphics 'Olex2 1.5 (Dolomanov et al., 2009)'
_computing_publication_material 'Olex2 1.5 (Dolomanov et al., 2009)'
_computing_structure_refinement 'SHELXL 2018/3 (Sheldrick, 2015)'
_computing_structure_solution 'SHELXT 2014/5 (Sheldrick, 2014)'
_diffrn_ambient_temperature 172.99
_diffrn_measured_fraction_theta_full 0.985
_diffrn_measured_fraction_theta_max 0.985
_diffrn_measurement_device_type 'Bruker APEX-II CCD'
_diffrn_measurement_method '\f and \w scans'
_diffrn_radiation_type MoK\a
_diffrn_radiation_wavelength 0.71073
_diffrn_reflns_av_R_equivalents 0.0187
_diffrn_reflns_av_unetI/netI 0.0243
_diffrn_reflns_Laue_measured_fraction_full 0.985
_diffrn_reflns_Laue_measured_fraction_max 0.985
_diffrn_reflns_limit_h_max 12
_diffrn_reflns_limit_h_min -12
_diffrn_reflns_limit_k_max 12
_diffrn_reflns_limit_k_min -12
_diffrn_reflns_limit_l_max 14
_diffrn_reflns_limit_l_min -14
_diffrn_reflns_number 12748
_diffrn_reflns_point_group_measured_fraction_full 0.985
_diffrn_reflns_point_group_measured_fraction_max 0.985
_diffrn_reflns_theta_full 25.022
_diffrn_reflns_theta_max 25.022
_diffrn_reflns_theta_min 3.050
_diffrn_source_current 30.0
_diffrn_source_power 1.35
_diffrn_source_voltage 45.0
_diffrn_standards_number 0
_exptl_absorpt_coefficient_mu 2.805
_exptl_absorpt_correction_T_max 0.8914
_exptl_absorpt_correction_T_min 0.6675
_exptl_absorpt_correction_type multi-scan
_exptl_absorpt_process_details SADABS
_exptl_crystal_colour colourless
_exptl_crystal_colour_primary colourless
_exptl_crystal_density_diffrn 1.729
_exptl_crystal_description block
_exptl_crystal_F_000 670
_refine_diff_density_max 1.115
_refine_diff_density_min -0.805
_refine_diff_density_rms 0.084
_refine_ls_extinction_method none
_refine_ls_goodness_of_fit_ref 1.139
_refine_ls_hydrogen_treatment constr
_refine_ls_matrix_type full
_refine_ls_number_parameters 373
_refine_ls_number_reflns 4474
_refine_ls_number_restraints 0
_refine_ls_restrained_S_all 1.139
_refine_ls_R_factor_all 0.0207
_refine_ls_R_factor_gt 0.0190
_refine_ls_shift/su_max 0.002
_refine_ls_shift/su_mean 0.000
_refine_ls_structure_factor_coef Fsqd
_refine_ls_weighting_details 'w=1/[\s^2^(Fo^2^)+(0.0131P)^2^+2.0876P] where P=(Fo^2^+2Fc^2^)/3'
_refine_ls_weighting_scheme calc
_refine_ls_wR_factor_gt 0.0466
_refine_ls_wR_factor_ref 0.0479
_reflns_Friedel_coverage 0.000
_reflns_number_gt 4270
_reflns_number_total 4474
_reflns_threshold_expression 'I > 2\s(I)'
_cod_data_source_file d3ce00902e2.cif
_cod_data_source_block mo_zym02_0m
_cod_depositor_comments 'Adding full bibliography for 7247702.cif.'
_cod_database_code 7247702
_shelx_shelxl_version_number 2018/3
_shelx_space_group_comment
;
The symmetry employed for this shelxl refinement is uniquely defined
by the following loop, which should always be used as a source of
symmetry information in preference to the above space-group names.
They are only intended as comments.
;
_olex2_refinement_description
;
1. Fixed Uiso
 At 1.2 times of:
  All C(H) groups
 At 1.5 times of:
  All C(H,H,H) groups, All O(H) groups
2. Others
 Sof(C5A)=Sof(H5AA)=Sof(H5AB)=Sof(H5AC)=Sof(C9A)=Sof(H9AA)=Sof(C19A)=Sof(H19D)=
 Sof(H19E)=Sof(H19F)=1-FVAR(1)
 Sof(C5)=Sof(H5A)=Sof(H5B)=Sof(H5C)=Sof(C9)=Sof(H9A)=Sof(C19)=Sof(H19A)=
 Sof(H19B)=Sof(H19C)=FVAR(1)
3.a Aromatic/amide H refined with riding coordinates:
 C3(H3), C13(H13), C16(H16), C18(H18), C21(H21), C9(H9A), C9A(H9AA)
3.b Idealised Me refined as rotating group:
 C2(H2A,H2B,H2C), C7(H7A,H7B,H7C), C15(H15A,H15B,H15C), C17(H17A,H17B,H17C),
 C5(H5A,H5B,H5C), C5A(H5AA,H5AB,H5AC), C19(H19A,H19B,H19C), C19A(H19D,H19E,H19F)
3.c Idealised tetrahedral OH refined as rotating group:
 O2(H2), O5(H5), O9(H9)
;
_olex2_submission_special_instructions 'No special instructions were received'

loop_
_space_group_symop_operation_xyz
'x, y, z'
'-x, -y, -z'

loop_
_atom_site_label
_atom_site_type_symbol
_atom_site_fract_x
_atom_site_fract_y
_atom_site_fract_z
_atom_site_U_iso_or_equiv
_atom_site_adp_type
_atom_site_occupancy
_atom_site_site_symmetry_order
_atom_site_calc_flag
_atom_site_refinement_flags_posn
_atom_site_refinement_flags_adp
_atom_site_refinement_flags_occupancy
_atom_site_disorder_assembly
_atom_site_disorder_group
Tb1 Tb 0.59616(2) 0.54699(2) 0.68252(2) 0.01102(5) Uani 1 1 d . . . . .
O1 O 0.46698(19) 0.33518(18) 0.58664(16) 0.0166(4) Uani 1 1 d . . . . .
O2 O 0.8387(2) 0.3936(3) 0.26457(18) 0.0366(6) Uani 1 1 d . . . . .
H2 H 0.755043 0.389871 0.254570 0.055 Uiso 1 1 calc R U . . .
O3 O 0.66623(19) 0.76289(19) 0.84977(17) 0.0204(4) Uani 1 1 d . . . . .
O4 O 0.4197(2) 0.27368(18) 0.39211(16) 0.0188(4) Uani 1 1 d . . . . .
O5 O 0.4547(3) 0.0482(2) 0.28736(19) 0.0373(6) Uani 1 1 d . . . . .
H5 H 0.437733 0.122028 0.291150 0.056 Uiso 1 1 calc R U . . .
O6 O 0.65589(19) 0.48656(19) 0.51759(18) 0.0192(4) Uani 1 1 d . . . . .
O7 O 0.7511(2) 0.4070(2) 0.7350(2) 0.0319(5) Uani 1 1 d . . . . .
O8 O 0.62951(19) 0.4237(2) 0.32942(17) 0.0198(4) Uani 1 1 d . . . . .
O9 O 0.7343(2) 1.0028(2) 0.9942(2) 0.0343(6) Uani 1 1 d . . . . .
H9 H 0.679529 0.933777 0.947046 0.051 Uiso 1 1 calc R U . . .
O10 O 0.8211(2) 0.68153(19) 0.78598(18) 0.0233(5) Uani 1 1 d . . . . .
O12 O 0.5589(2) 0.4846(2) 0.84045(18) 0.0259(5) Uani 1 1 d . . . . .
N1 N 0.4893(3) 0.3106(3) 0.8920(2) 0.0297(6) Uani 1 1 d . . . . .
N3 N 0.9289(3) 0.3310(3) 0.8303(3) 0.0337(7) Uani 1 1 d . . . . .
C1 C 0.7061(3) 0.4628(3) 0.4376(2) 0.0151(6) Uani 1 1 d . . . . .
C2 C 1.0770(4) 0.3623(5) 0.9012(4) 0.0597(12) Uani 1 1 d . . . . .
H2A H 1.116675 0.452270 0.911326 0.090 Uiso 1 1 calc R U . . .
H2B H 1.123250 0.304190 0.860799 0.090 Uiso 1 1 calc R U . . .
H2C H 1.089433 0.351051 0.978469 0.090 Uiso 1 1 calc R U . . .
C3 C 0.9427(3) 0.5352(3) 0.5856(2) 0.0202(6) Uani 1 1 d . . . . .
H3 H 0.903290 0.559763 0.644207 0.024 Uiso 1 1 calc R U . . .
C4 C 0.4519(3) 0.2527(3) 0.4907(2) 0.0143(6) Uani 1 1 d . . . . .
C6 C 0.7889(3) 0.7720(3) 0.8505(2) 0.0167(6) Uani 1 1 d . . . . .
C7 C 0.3813(4) 0.2015(4) 0.8722(4) 0.0484(10) Uani 1 1 d . . . . .
H7A H 0.353671 0.214371 0.941234 0.073 Uiso 1 1 calc R U . . .
H7B H 0.415556 0.121457 0.859226 0.073 Uiso 1 1 calc R U . . .
H7C H 0.301916 0.194912 0.802820 0.073 Uiso 1 1 calc R U . . .
C8 C 0.4744(3) 0.1209(3) 0.4929(2) 0.0151(6) Uani 1 1 d . . . . .
C10 C 0.8574(3) 0.4817(3) 0.4685(2) 0.0155(6) Uani 1 1 d . . . . .
C11 C 0.9154(3) 0.4467(3) 0.3815(2) 0.0194(6) Uani 1 1 d . . . . .
C12 C 0.8643(3) 0.9979(3) 0.9958(2) 0.0175(6) Uani 1 1 d . . . . .
C13 C 0.8720(3) 0.4228(3) 0.7956(3) 0.0307(7) Uani 1 1 d . . . . .
H13 H 0.929034 0.506696 0.819537 0.037 Uiso 1 1 calc R U . . .
C14 C 0.8963(3) 0.8909(3) 0.9277(2) 0.0166(6) Uani 1 1 d . . . . .
C15 C 0.6166(5) 0.3302(5) 0.9883(4) 0.0605(13) Uani 1 1 d . . . . .
H15A H 0.680963 0.406859 0.994287 0.091 Uiso 1 1 calc R U . . .
H15B H 0.656783 0.253985 0.974042 0.091 Uiso 1 1 calc R U . . .
H15C H 0.598558 0.343158 1.061901 0.091 Uiso 1 1 calc R U . . .
C16 C 1.0324(3) 0.8946(3) 0.9330(2) 0.0178(6) Uani 1 1 d . . . . .
H16 H 1.053860 0.822259 0.887009 0.021 Uiso 1 1 calc R U . . .
C17 C 0.8542(5) 0.2012(4) 0.7981(4) 0.0572(12) Uani 1 1 d . . . . .
H17A H 0.834796 0.186330 0.865817 0.086 Uiso 1 1 calc R U . . .
H17B H 0.908971 0.140842 0.773496 0.086 Uiso 1 1 calc R U . . .
H17C H 0.767399 0.187157 0.732940 0.086 Uiso 1 1 calc R U . . .
C18 C 0.4976(3) 0.0907(3) 0.5972(3) 0.0207(6) Uani 1 1 d . . . . .
H18 H 0.495931 0.153605 0.664248 0.025 Uiso 1 1 calc R U . . .
C20 C 0.4769(3) 0.0283(3) 0.3933(2) 0.0206(6) Uani 1 1 d . . . . .
C21 C 0.4709(3) 0.3883(3) 0.8273(3) 0.0254(7) Uani 1 1 d . . . . .
H21 H 0.384319 0.370252 0.765708 0.031 Uiso 1 1 calc R U . . .
O11 O 1.1073(5) 0.2253(4) 0.6476(3) 0.0889(12) Uani 1 1 d . . . . .
N2 N 0.9767(4) 0.1522(3) 0.4538(3) 0.0465(8) Uani 1 1 d . . . . .
C5 C 0.8470(8) 0.1384(8) 0.4747(9) 0.071(3) Uani 0.633(9) 1 d . . P A 1
H5A H 0.806901 0.046284 0.455732 0.107 Uiso 0.633(9) 1 calc R U P A 1
H5B H 0.783142 0.177042 0.424860 0.107 Uiso 0.633(9) 1 calc R U P A 1
H5C H 0.864007 0.182737 0.557683 0.107 Uiso 0.633(9) 1 calc R U P A 1
C5A C 0.8444(17) 0.1179(16) 0.3581(16) 0.090(7) Uani 0.367(9) 1 d . . P A 2
H5AA H 0.771047 0.125974 0.390725 0.135 Uiso 0.367(9) 1 calc R U P A 2
H5AB H 0.829190 0.028314 0.308903 0.135 Uiso 0.367(9) 1 calc R U P A 2
H5AC H 0.843687 0.176254 0.310268 0.135 Uiso 0.367(9) 1 calc R U P A 2
C9 C 1.0948(9) 0.1934(8) 0.5449(8) 0.063(2) Uani 0.633(9) 1 d . . P A 1
H9A H 1.176983 0.198178 0.527673 0.076 Uiso 0.633(9) 1 calc R U P A 1
C9A C 0.9979(17) 0.2016(12) 0.5646(12) 0.059(4) Uani 0.367(9) 1 d . . P A 2
H9AA H 0.920645 0.221708 0.583998 0.071 Uiso 0.367(9) 1 calc R U P A 2
C19 C 0.9680(12) 0.1125(8) 0.3350(7) 0.077(3) Uani 0.633(9) 1 d . . P A 1
H19A H 1.059967 0.132830 0.331387 0.115 Uiso 0.633(9) 1 calc R U P A 1
H19B H 0.907633 0.158306 0.290609 0.115 Uiso 0.633(9) 1 calc R U P A 1
H19C H 0.930403 0.018895 0.300669 0.115 Uiso 0.633(9) 1 calc R U P A 1
C19A C 1.1006(16) 0.1443(15) 0.4195(14) 0.069(5) Uani 0.367(9) 1 d . . P A 2
H19D H 1.183968 0.181775 0.489775 0.104 Uiso 0.367(9) 1 calc R U P A 2
H19E H 1.099764 0.192623 0.363436 0.104 Uiso 0.367(9) 1 calc R U P A 2
H19F H 1.099192 0.053393 0.382883 0.104 Uiso 0.367(9) 1 calc R U P A 2

loop_
_atom_site_aniso_label
_atom_site_aniso_U_11
_atom_site_aniso_U_22
_atom_site_aniso_U_33
_atom_site_aniso_U_23
_atom_site_aniso_U_13
_atom_site_aniso_U_12
Tb1 0.00883(7) 0.00865(8) 0.01296(8) 0.00294(5) 0.00101(5) 0.00097(5)
O1 0.0211(10) 0.0097(9) 0.0160(10) 0.0019(8) 0.0054(8) 0.0006(8)
O2 0.0139(11) 0.0722(18) 0.0133(10) 0.0030(11) 0.0010(9) 0.0038(11)
O3 0.0168(10) 0.0208(11) 0.0177(10) 0.0020(9) 0.0044(8) -0.0037(8)
O4 0.0259(11) 0.0117(10) 0.0150(10) 0.0052(8) 0.0016(8) 0.0033(8)
O5 0.0811(19) 0.0237(12) 0.0169(11) 0.0126(10) 0.0199(12) 0.0265(13)
O6 0.0139(10) 0.0181(10) 0.0269(11) 0.0048(9) 0.0104(9) 0.0047(8)
O7 0.0225(12) 0.0320(13) 0.0428(14) 0.0179(11) 0.0051(11) 0.0151(10)
O8 0.0099(9) 0.0268(11) 0.0194(10) 0.0056(9) 0.0020(8) 0.0047(8)
O9 0.0211(11) 0.0331(13) 0.0383(14) -0.0025(11) 0.0098(10) -0.0007(10)
O10 0.0151(10) 0.0163(10) 0.0256(11) -0.0027(9) -0.0013(9) -0.0003(8)
O12 0.0342(12) 0.0231(11) 0.0194(11) 0.0089(9) 0.0080(9) 0.0020(10)
N1 0.0421(16) 0.0266(15) 0.0259(14) 0.0149(12) 0.0137(13) 0.0087(13)
N3 0.0319(15) 0.0407(17) 0.0369(16) 0.0225(14) 0.0099(13) 0.0221(14)
C1 0.0139(13) 0.0132(13) 0.0207(15) 0.0068(12) 0.0076(12) 0.0048(11)
C2 0.040(2) 0.071(3) 0.060(3) 0.022(3) 0.001(2) 0.024(2)
C3 0.0150(14) 0.0297(17) 0.0165(14) 0.0055(13) 0.0076(12) 0.0054(12)
C4 0.0126(13) 0.0100(13) 0.0176(14) 0.0057(12) 0.0018(11) -0.0008(11)
C6 0.0191(15) 0.0130(14) 0.0124(13) 0.0047(12) -0.0009(11) -0.0004(11)
C7 0.058(3) 0.042(2) 0.059(3) 0.028(2) 0.032(2) 0.007(2)
C8 0.0161(13) 0.0114(13) 0.0153(13) 0.0047(11) 0.0024(11) 0.0009(11)
C10 0.0121(13) 0.0182(14) 0.0172(14) 0.0062(12) 0.0055(11) 0.0044(11)
C11 0.0160(14) 0.0257(16) 0.0137(14) 0.0039(13) 0.0039(11) 0.0033(12)
C12 0.0142(13) 0.0200(15) 0.0158(14) 0.0053(12) 0.0033(11) 0.0008(12)
C13 0.0302(18) 0.0319(18) 0.0329(18) 0.0133(15) 0.0116(15) 0.0093(15)
C14 0.0177(14) 0.0151(14) 0.0140(13) 0.0055(12) 0.0025(11) -0.0005(11)
C15 0.064(3) 0.063(3) 0.048(3) 0.037(2) -0.003(2) 0.012(2)
C16 0.0192(14) 0.0154(14) 0.0152(14) 0.0017(12) 0.0043(12) 0.0022(12)
C17 0.065(3) 0.042(2) 0.057(3) 0.023(2) 0.004(2) 0.013(2)
C18 0.0313(16) 0.0147(14) 0.0143(14) 0.0027(12) 0.0071(12) 0.0059(12)
C20 0.0279(16) 0.0173(15) 0.0149(14) 0.0065(12) 0.0043(12) 0.0050(12)
C21 0.0331(17) 0.0284(17) 0.0202(15) 0.0105(14) 0.0132(14) 0.0098(14)
O11 0.097(3) 0.108(3) 0.048(2) 0.025(2) 0.006(2) 0.027(3)
N2 0.053(2) 0.0414(19) 0.042(2) 0.0168(16) 0.0123(17) 0.0025(16)
C5 0.059(5) 0.066(5) 0.088(7) 0.033(5) 0.022(5) 0.006(4)
C5A 0.068(10) 0.070(10) 0.095(13) 0.037(10) -0.016(9) -0.024(8)
C9 0.063(5) 0.061(5) 0.075(6) 0.034(5) 0.025(5) 0.017(4)
C9A 0.076(10) 0.048(7) 0.066(9) 0.027(7) 0.029(8) 0.025(7)
C19 0.117(9) 0.057(5) 0.055(5) 0.016(4) 0.032(5) 0.014(5)
C19A 0.076(10) 0.076(10) 0.076(10) 0.026(8) 0.047(9) 0.032(8)

loop_
_atom_type_symbol
_atom_type_description
_atom_type_scat_dispersion_real
_atom_type_scat_dispersion_imag
_atom_type_scat_source
C C 0.0033 0.0016 'International Tables Vol C Tables 4.2.6.8 and 6.1.1.4'
H H 0.0000 0.0000 'International Tables Vol C Tables 4.2.6.8 and 6.1.1.4'
N N 0.0061 0.0033 'International Tables Vol C Tables 4.2.6.8 and 6.1.1.4'
O O 0.0106 0.0060 'International Tables Vol C Tables 4.2.6.8 and 6.1.1.4'
Tb Tb -0.1723 4.1537 'International Tables Vol C Tables 4.2.6.8 and 6.1.1.4'

loop_
_geom_angle_atom_site_label_1
_geom_angle_atom_site_label_2
_geom_angle_atom_site_label_3
_geom_angle
_geom_angle_site_symmetry_1
_geom_angle_site_symmetry_3
_geom_angle_publ_flag
O1 Tb1 O3 151.43(6) . . ?
O1 Tb1 O4 126.62(7) . 2_666 ?
O1 Tb1 O7 73.99(7) . . ?
O1 Tb1 O8 78.78(7) . 2_666 ?
O1 Tb1 O10 145.89(7) . . ?
O1 Tb1 O12 78.18(7) . . ?
O1 Tb1 C6 163.29(7) . . ?
O3 Tb1 C6 26.62(7) . . ?
O4 Tb1 O3 68.50(6) 2_666 . ?
O4 Tb1 O7 141.16(7) 2_666 . ?
O4 Tb1 O8 77.94(7) 2_666 2_666 ?
O4 Tb1 O10 77.84(7) 2_666 . ?
O4 Tb1 C6 70.08(7) 2_666 . ?
O6 Tb1 O1 77.23(7) . . ?
O6 Tb1 O3 131.24(6) . . ?
O6 Tb1 O4 76.03(7) . 2_666 ?
O6 Tb1 O7 78.27(8) . . ?
O6 Tb1 O8 122.30(7) . 2_666 ?
O6 Tb1 O10 88.49(7) . . ?
O6 Tb1 O12 145.88(7) . . ?
O6 Tb1 C6 109.79(7) . . ?
O7 Tb1 O3 110.22(7) . . ?
O7 Tb1 C6 92.27(8) . . ?
O8 Tb1 O3 81.99(6) 2_666 . ?
O8 Tb1 O7 140.87(7) 2_666 . ?
O8 Tb1 C6 108.05(8) 2_666 . ?
O10 Tb1 O3 52.67(6) . . ?
O10 Tb1 O7 72.84(7) . . ?
O10 Tb1 O8 133.89(7) . 2_666 ?
O10 Tb1 C6 26.11(8) . . ?
O12 Tb1 O3 76.52(7) . . ?
O12 Tb1 O4 138.07(7) . 2_666 ?
O12 Tb1 O7 72.44(8) . . ?
O12 Tb1 O8 74.89(7) . 2_666 ?
O12 Tb1 O10 99.02(7) . . ?
O12 Tb1 C6 88.76(8) . . ?
C4 O1 Tb1 133.12(17) . . ?
C11 O2 H2 109.5 . . ?
C6 O3 Tb1 88.57(16) . . ?
C4 O4 Tb1 138.54(17) . 2_666 ?
C20 O5 H5 109.5 . . ?
C1 O6 Tb1 171.52(19) . . ?
C13 O7 Tb1 135.7(2) . . ?
C1 O8 Tb1 107.81(16) . 2_666 ?
C12 O9 H9 109.5 . . ?
C6 O10 Tb1 97.68(17) . . ?
C21 O12 Tb1 124.17(19) . . ?
C15 N1 C7 116.5(3) . . ?
C21 N1 C7 121.6(3) . . ?
C21 N1 C15 121.9(3) . . ?
C13 N3 C2 119.1(3) . . ?
C13 N3 C17 122.7(3) . . ?
C17 N3 C2 118.2(3) . . ?
O6 C1 O8 121.2(2) . . ?
O6 C1 C10 120.2(2) . . ?
O8 C1 C10 118.6(2) . . ?
N3 C2 H2A 109.5 . . ?
N3 C2 H2B 109.5 . . ?
N3 C2 H2C 109.5 . . ?
H2A C2 H2B 109.5 . . ?
H2A C2 H2C 109.5 . . ?
H2B C2 H2C 109.5 . . ?
C10 C3 H3 119.4 . . ?
C10 C3 C11 121.2(3) . 2_766 ?
C11 C3 H3 119.4 2_766 . ?
O1 C4 O4 124.7(2) . . ?
O1 C4 C8 118.0(2) . . ?
O4 C4 C8 117.4(2) . . ?
O3 C6 Tb1 64.81(14) . . ?
O3 C6 C14 120.0(2) . . ?
O10 C6 Tb1 56.21(14) . . ?
O10 C6 O3 120.8(3) . . ?
O10 C6 C14 119.2(3) . . ?
C14 C6 Tb1 173.42(19) . . ?
N1 C7 H7A 109.5 . . ?
N1 C7 H7B 109.5 . . ?
N1 C7 H7C 109.5 . . ?
H7A C7 H7B 109.5 . . ?
H7A C7 H7C 109.5 . . ?
H7B C7 H7C 109.5 . . ?
C18 C8 C4 119.0(3) . . ?
C18 C8 C20 119.2(3) . . ?
C20 C8 C4 121.8(2) . . ?
C3 C10 C1 119.2(2) . . ?
C3 C10 C11 119.5(3) . . ?
C11 C10 C1 121.2(2) . . ?
O2 C11 C3 117.6(3) . 2_766 ?
O2 C11 C10 123.1(3) . . ?
C3 C11 C10 119.3(3) 2_766 . ?
O9 C12 C14 123.3(3) . . ?
O9 C12 C16 117.2(3) . 2_777 ?
C16 C12 C14 119.5(3) 2_777 . ?
O7 C13 N3 124.5(3) . . ?
O7 C13 H13 117.7 . . ?
N3 C13 H13 117.7 . . ?
C12 C14 C6 121.6(3) . . ?
C16 C14 C6 118.7(3) . . ?
C16 C14 C12 119.7(3) . . ?
N1 C15 H15A 109.5 . . ?
N1 C15 H15B 109.5 . . ?
N1 C15 H15C 109.5 . . ?
H15A C15 H15B 109.5 . . ?
H15A C15 H15C 109.5 . . ?
H15B C15 H15C 109.5 . . ?
C12 C16 C14 120.8(3) 2_777 . ?
C12 C16 H16 119.6 2_777 . ?
C14 C16 H16 119.6 . . ?
N3 C17 H17A 109.5 . . ?
N3 C17 H17B 109.5 . . ?
N3 C17 H17C 109.5 . . ?
H17A C17 H17B 109.5 . . ?
H17A C17 H17C 109.5 . . ?
H17B C17 H17C 109.5 . . ?
C8 C18 H18 118.9 . . ?
C20 C18 C8 122.2(3) 2_656 . ?
C20 C18 H18 118.9 2_656 . ?
O5 C20 C8 123.7(3) . . ?
O5 C20 C18 117.7(3) . 2_656 ?
C18 C20 C8 118.6(3) 2_656 . ?
O12 C21 N1 124.8(3) . . ?
O12 C21 H21 117.6 . . ?
N1 C21 H21 117.6 . . ?
C5A N2 C19A 116.6(11) . . ?
C9 N2 C5 119.5(6) . . ?
C9 N2 C19 123.7(7) . . ?
C9A N2 C5A 125.8(12) . . ?
C9A N2 C19A 117.2(10) . . ?
C19 N2 C5 116.7(6) . . ?
N2 C5 H5A 109.5 . . ?
N2 C5 H5B 109.5 . . ?
N2 C5 H5C 109.5 . . ?
H5A C5 H5B 109.5 . . ?
H5A C5 H5C 109.5 . . ?
H5B C5 H5C 109.5 . . ?
N2 C5A H5AA 109.5 . . ?
N2 C5A H5AB 109.5 . . ?
N2 C5A H5AC 109.5 . . ?
H5AA C5A H5AB 109.5 . . ?
H5AA C5A H5AC 109.5 . . ?
H5AB C5A H5AC 109.5 . . ?
O11 C9 N2 126.0(8) . . ?
O11 C9 H9A 117.0 . . ?
N2 C9 H9A 117.0 . . ?
O11 C9A N2 127.1(13) . . ?
O11 C9A H9AA 116.5 . . ?
N2 C9A H9AA 116.5 . . ?
N2 C19 H19A 109.5 . . ?
N2 C19 H19B 109.5 . . ?
N2 C19 H19C 109.5 . . ?
H19A C19 H19B 109.5 . . ?
H19A C19 H19C 109.5 . . ?
H19B C19 H19C 109.5 . . ?
N2 C19A H19D 109.5 . . ?
N2 C19A H19E 109.5 . . ?
N2 C19A H19F 109.5 . . ?
H19D C19A H19E 109.5 . . ?
H19D C19A H19F 109.5 . . ?
H19E C19A H19F 109.5 . . ?

loop_
_geom_bond_atom_site_label_1
_geom_bond_atom_site_label_2
_geom_bond_distance
_geom_bond_site_symmetry_2
_geom_bond_publ_flag
Tb1 O1 2.3347(18) . ?
Tb1 O3 2.575(2) . ?
Tb1 O4 2.3788(19) 2_666 ?
Tb1 O6 2.3105(19) . ?
Tb1 O7 2.421(2) . ?
Tb1 O8 2.3895(18) 2_666 ?
Tb1 O10 2.3854(19) . ?
Tb1 O12 2.378(2) . ?
Tb1 C6 2.844(3) . ?
O1 C4 1.260(3) . ?
O2 H2 0.8400 . ?
O2 C11 1.364(4) . ?
O3 C6 1.275(3) . ?
O4 C4 1.266(3) . ?
O5 H5 0.8400 . ?
O5 C20 1.357(4) . ?
O6 C1 1.259(3) . ?
O7 C13 1.223(4) . ?
O8 C1 1.272(3) . ?
O9 H9 0.8400 . ?
O9 C12 1.364(4) . ?
O10 C6 1.263(3) . ?
O12 C21 1.251(4) . ?
N1 C7 1.452(5) . ?
N1 C15 1.443(5) . ?
N1 C21 1.309(4) . ?
N3 C2 1.475(5) . ?
N3 C13 1.326(4) . ?
N3 C17 1.425(5) . ?
C1 C10 1.485(4) . ?
C2 H2A 0.9800 . ?
C2 H2B 0.9800 . ?
C2 H2C 0.9800 . ?
C3 H3 0.9500 . ?
C3 C10 1.387(4) . ?
C3 C11 1.387(4) 2_766 ?
C4 C8 1.493(4) . ?
C6 C14 1.491(4) . ?
C7 H7A 0.9800 . ?
C7 H7B 0.9800 . ?
C7 H7C 0.9800 . ?
C8 C18 1.387(4) . ?
C8 C20 1.407(4) . ?
C10 C11 1.404(4) . ?
C12 C14 1.407(4) . ?
C12 C16 1.381(4) 2_777 ?
C13 H13 0.9500 . ?
C14 C16 1.403(4) . ?
C15 H15A 0.9800 . ?
C15 H15B 0.9800 . ?
C15 H15C 0.9800 . ?
C16 H16 0.9500 . ?
C17 H17A 0.9800 . ?
C17 H17B 0.9800 . ?
C17 H17C 0.9800 . ?
C18 H18 0.9500 . ?
C18 C20 1.385(4) 2_656 ?
C21 H21 0.9500 . ?
O11 C9 1.209(9) . ?
O11 C9A 1.231(15) . ?
N2 C5 1.460(9) . ?
N2 C5A 1.455(15) . ?
N2 C9 1.329(9) . ?
N2 C9A 1.296(14) . ?
N2 C19 1.415(9) . ?
N2 C19A 1.495(13) . ?
C5 H5A 0.9800 . ?
C5 H5B 0.9800 . ?
C5 H5C 0.9800 . ?
C5A H5AA 0.9800 . ?
C5A H5AB 0.9800 . ?
C5A H5AC 0.9800 . ?
C9 H9A 0.9500 . ?
C9A H9AA 0.9500 . ?
C19 H19A 0.9800 . ?
C19 H19B 0.9800 . ?
C19 H19C 0.9800 . ?
C19A H19D 0.9800 . ?
C19A H19E 0.9800 . ?
C19A H19F 0.9800 . ?

loop_
_geom_torsion_atom_site_label_1
_geom_torsion_atom_site_label_2
_geom_torsion_atom_site_label_3
_geom_torsion_atom_site_label_4
_geom_torsion
_geom_torsion_site_symmetry_1
_geom_torsion_site_symmetry_2
_geom_torsion_site_symmetry_3
_geom_torsion_site_symmetry_4
_geom_torsion_publ_flag
Tb1 O1 C4 O4 -52.1(4) . . . . ?
Tb1 O1 C4 C8 127.6(2) . . . . ?
Tb1 O3 C6 O10 -4.7(3) . . . . ?
Tb1 O3 C6 C14 174.9(2) . . . . ?
Tb1 O4 C4 O1 12.6(4) 2_666 . . . ?
Tb1 O4 C4 C8 -167.00(18) 2_666 . . . ?
Tb1 O7 C13 N3 166.0(2) . . . . ?
Tb1 O8 C1 O6 12.2(3) 2_666 . . . ?
Tb1 O8 C1 C10 -167.08(19) 2_666 . . . ?
Tb1 O10 C6 O3 5.1(3) . . . . ?
Tb1 O10 C6 C14 -174.5(2) . . . . ?
Tb1 O12 C21 N1 141.0(3) . . . . ?
O1 C4 C8 C18 6.1(4) . . . . ?
O1 C4 C8 C20 -171.9(3) . . . . ?
O3 C6 C14 C12 -3.7(4) . . . . ?
O3 C6 C14 C16 175.6(3) . . . . ?
O4 C4 C8 C18 -174.3(3) . . . . ?
O4 C4 C8 C20 7.8(4) . . . . ?
O6 C1 C10 C3 -5.0(4) . . . . ?
O6 C1 C10 C11 175.1(3) . . . . ?
O8 C1 C10 C3 174.3(3) . . . . ?
O8 C1 C10 C11 -5.6(4) . . . . ?
O9 C12 C14 C6 -1.9(4) . . . . ?
O9 C12 C14 C16 178.9(3) . . . . ?
O10 C6 C14 C12 176.0(3) . . . . ?
O10 C6 C14 C16 -4.8(4) . . . . ?
C1 C10 C11 O2 -0.1(4) . . . . ?
C1 C10 C11 C3 -179.4(3) . . . 2_766 ?
C2 N3 C13 O7 178.6(4) . . . . ?
C3 C10 C11 O2 -180.0(3) . . . . ?
C3 C10 C11 C3 0.7(5) . . . 2_766 ?
C4 C8 C18 C20 -178.1(3) . . . 2_656 ?
C4 C8 C20 O5 -2.4(5) . . . . ?
C4 C8 C20 C18 178.0(3) . . . 2_656 ?
C6 C14 C16 C12 -179.3(3) . . . 2_777 ?
C7 N1 C21 O12 179.2(3) . . . . ?
C11 C3 C10 C1 179.3(3) 2_766 . . . ?
C11 C3 C10 C11 -0.8(5) 2_766 . . . ?
C12 C14 C16 C12 0.0(5) . . . 2_777 ?
C15 N1 C21 O12 0.5(5) . . . . ?
C16 C12 C14 C6 179.3(3) 2_777 . . . ?
C16 C12 C14 C16 0.0(4) 2_777 . . . ?
C17 N3 C13 O7 1.1(6) . . . . ?
C18 C8 C20 O5 179.7(3) . . . . ?
C18 C8 C20 C18 0.1(5) . . . 2_656 ?
C20 C8 C18 C20 -0.1(5) . . . 2_656 ?
C5 N2 C9 O11 -2.2(11) . . . . ?
C5A N2 C9A O11 176.0(11) . . . . ?
C19 N2 C9 O11 -178.1(7) . . . . ?
C19A N2 C9A O11 -11.8(16) . . . . ?
